data_7209053
loop_
_publ_author_name
'Ion, Adrian E.'
'Nica, Simona'
'Madalan, Augustin M.'
'Lloret, Francesc'
'Julve, Miguel'
'Andruh, Marius'

_publ_section_title
;
 C3-symmetric trinuclear copper(ii) species as tectons in crystal
 engineering
;
_journal_issue 2
_journal_name_full CrystEngComm
_journal_page_first 294
_journal_paper_doi 10.1039/c2ce26469b
_journal_volume 15
_journal_year 2013
_chemical_formula_sum 'C49 H64 Cu3 N6 O13'
_chemical_formula_weight 1135.68
_chemical_name_systematic
;
?
;
_space_group_IT_number 146
_symmetry_cell_setting trigonal
_symmetry_space_group_name_Hall 'R 3'
_symmetry_space_group_name_H-M 'R 3 :H'
_atom_sites_solution_hydrogens geom
_atom_sites_solution_primary direct
_atom_sites_solution_secondary difmap
_audit_creation_method SHELXL-97
_cell_angle_alpha 90.00
_cell_angle_beta 90.00
_cell_angle_gamma 120.00
_cell_formula_units_Z 3
_cell_length_a 20.274(3)
_cell_length_b 20.274(3)
_cell_length_c 11.094(2)
_cell_measurement_reflns_used 9821
_cell_measurement_temperature 293(2)
_cell_measurement_theta_max 26.21
_cell_measurement_theta_min 3.48
_cell_volume 3949.1(11)
_computing_cell_refinement X-Area
_computing_data_collection X-Area
_computing_data_reduction X-Area
_computing_molecular_graphics 'Diamond 3.1, 2006'
_computing_publication_material 'Diamond 3.1, 2006'
_computing_structure_refinement 'SHELXL-97 (Sheldrick, 1997)'
_computing_structure_solution 'SHELXS-97 (Sheldrick, 1997)'
_diffrn_ambient_temperature 293(2)
_diffrn_measured_fraction_theta_full 0.998
_diffrn_measured_fraction_theta_max 0.998
_diffrn_measurement_device_type 'STOE IPDS II'
_diffrn_measurement_method 'omega scan'
_diffrn_radiation_monochromator graphite
_diffrn_radiation_source 'fine-focus sealed tube'
_diffrn_radiation_type MoK\a
_diffrn_radiation_wavelength 0.71073
_diffrn_reflns_av_R_equivalents 0.0750
_diffrn_reflns_av_sigmaI/netI 0.0525
_diffrn_reflns_limit_h_max 25
_diffrn_reflns_limit_h_min -25
_diffrn_reflns_limit_k_max 25
_diffrn_reflns_limit_k_min -24
_diffrn_reflns_limit_l_max 13
_diffrn_reflns_limit_l_min -13
_diffrn_reflns_number 13105
_diffrn_reflns_theta_full 26.21
_diffrn_reflns_theta_max 26.21
_diffrn_reflns_theta_min 3.48
_exptl_absorpt_coefficient_mu 1.267
_exptl_absorpt_correction_T_max 1.0383
_exptl_absorpt_correction_T_min 0.3156
_exptl_absorpt_correction_type multi-scan
_exptl_absorpt_process_details
;
[c.f. r.h. blessing, acta cryst. (1995), a51, 33-38]
;
_exptl_crystal_colour green
_exptl_crystal_density_diffrn 1.433
_exptl_crystal_density_meas ?
_exptl_crystal_density_method 'not measured'
_exptl_crystal_description prism
_exptl_crystal_F_000 1773
_exptl_crystal_size_max 0.5
_exptl_crystal_size_mid 0.2
_exptl_crystal_size_min 0.08
_refine_diff_density_max 0.241
_refine_diff_density_min -0.356
_refine_diff_density_rms 0.047
_refine_ls_abs_structure_details 'Flack H D (1983), Acta Cryst. A39, 876-881'
_refine_ls_abs_structure_Flack -0.007(16)
_refine_ls_extinction_method none
_refine_ls_goodness_of_fit_ref 1.017
_refine_ls_hydrogen_treatment mixed
_refine_ls_matrix_type full
_refine_ls_number_parameters 257
_refine_ls_number_reflns 3538
_refine_ls_number_restraints 2
_refine_ls_restrained_S_all 1.017
_refine_ls_R_factor_all 0.0492
_refine_ls_R_factor_gt 0.0384
_refine_ls_shift/su_max 0.002
_refine_ls_shift/su_mean 0.000
_refine_ls_structure_factor_coef Fsqd
_refine_ls_weighting_details 'calc w=1/[\s^2^(Fo^2^)+(0.0357P)^2^+0.0000P] where P=(Fo^2^+2Fc^2^)/3'
_refine_ls_weighting_scheme calc
_refine_ls_wR_factor_gt 0.0750
_refine_ls_wR_factor_ref 0.0783
_reflns_number_gt 3047
_reflns_number_total 3538
_reflns_threshold_expression >2sigma(I)
_cod_data_source_file c2ce26469b.txt
_cod_data_source_block shelxl
_cod_depositor_comments
;
The following automatic conversions were performed:

'_symmetry_cell_setting' value 'Trigonal' changed to 'trigonal'
according to /home/saulius/struct/CIF-dictionaries/cif_core.dic
dictionary named 'cif_core.dic' version 2.4.2 from 2011-04-26.

Automatic conversion script
Id: cif_fix_values 1891 2012-01-12 08:04:46Z andrius 

The following automatic conversions were performed:

'_exptl_crystal_density_meas' value 'not measured' was changed to '?'
- the value is perceived as not measured.

Automatic conversion script
Id: cif_fix_values 3008 2015-01-20 13:52:24Z robertas 
;
_cod_original_cell_volume 3949.3(11)
_cod_original_sg_symbol_H-M R3
_cod_database_code 7209053

loop_
_symmetry_equiv_pos_as_xyz
'x, y, z'
'-y, x-y, z'
'-x+y, -x, z'
'x+2/3, y+1/3, z+1/3'
'-y+2/3, x-y+1/3, z+1/3'
'-x+y+2/3, -x+1/3, z+1/3'
'x+1/3, y+2/3, z+2/3'
'-y+1/3, x-y+2/3, z+2/3'
'-x+y+1/3, -x+2/3, z+2/3'

loop_
_atom_site_label
_atom_site_type_symbol
_atom_site_fract_x
_atom_site_fract_y
_atom_site_fract_z
_atom_site_U_iso_or_equiv
_atom_site_adp_type
_atom_site_occupancy
_atom_site_symmetry_multiplicity
_atom_site_calc_flag
_atom_site_refinement_flags
_atom_site_disorder_assembly
_atom_site_disorder_group
C1 C 0.40210(19) 0.66276(19) 0.7253(3) 0.0352(7) Uani 1 1 d . . .
C2 C 0.40587(18) 0.73470(18) 0.7255(3) 0.0361(7) Uani 1 1 d . . .
C3 C 0.4760(2) 0.8043(2) 0.7237(3) 0.0418(8) Uani 1 1 d . A .
H3 H 0.4731 0.8487 0.7200 0.050 Uiso 1 1 calc R . .
C4 C 0.6097(2) 0.8891(2) 0.7179(6) 0.0725(14) Uani 0.80 1 d P A 1
H4A H 0.5997 0.9253 0.7595 0.087 Uiso 0.80 1 calc PR A 1
H4B H 0.6205 0.9043 0.6341 0.087 Uiso 0.80 1 calc PR A 1
C5 C 0.6753(3) 0.8880(3) 0.7735(8) 0.0762(19) Uani 0.80 1 d P A 1
H5A H 0.6710 0.8883 0.8605 0.091 Uiso 0.80 1 calc PR A 1
H5B H 0.7219 0.9335 0.7500 0.091 Uiso 0.80 1 calc PR A 1
C6 C 0.7050(5) 0.8221(6) 0.6170(8) 0.090(3) Uani 0.80 1 d P A 1
H6A H 0.7052 0.7757 0.6003 0.135 Uiso 0.80 1 calc PR A 1
H6B H 0.7557 0.8646 0.6082 0.135 Uiso 0.80 1 calc PR A 1
H6C H 0.6716 0.8274 0.5616 0.135 Uiso 0.80 1 calc PR A 1
C7 C 0.7320(4) 0.8124(5) 0.8232(7) 0.082(2) Uani 0.80 1 d P A 1
H7A H 0.7143 0.8104 0.9041 0.123 Uiso 0.80 1 calc PR A 1
H7B H 0.7824 0.8554 0.8149 0.123 Uiso 0.80 1 calc PR A 1
H7C H 0.7329 0.7664 0.8061 0.123 Uiso 0.80 1 calc PR A 1
C4A C 0.6097(2) 0.8891(2) 0.7179(6) 0.0725(14) Uani 0.20 1 d P A 2
H4A1 H 0.5983 0.9208 0.6665 0.087 Uiso 0.20 1 calc PR A 2
H4A2 H 0.6236 0.9124 0.7971 0.087 Uiso 0.20 1 calc PR A 2
C5A C 0.6707(9) 0.8819(9) 0.6680(17) 0.036(4) Uani 0.20 1 d P A 2
H5A1 H 0.7177 0.9303 0.6736 0.043 Uiso 0.20 1 calc PR A 2
H5A2 H 0.6606 0.8682 0.5835 0.043 Uiso 0.20 1 calc PR A 2
C6A C 0.7292(19) 0.798(3) 0.654(4) 0.13(2) Uani 0.20 1 d P A 2
H6A1 H 0.7044 0.7804 0.5773 0.189 Uiso 0.20 1 calc PR A 2
H6A2 H 0.7348 0.7589 0.6921 0.189 Uiso 0.20 1 calc PR A 2
H6A3 H 0.7785 0.8423 0.6418 0.189 Uiso 0.20 1 calc PR A 2
C7A C 0.7154(15) 0.8473(14) 0.848(2) 0.063(6) Uani 0.20 1 d P A 2
H7A1 H 0.7200 0.8079 0.8885 0.095 Uiso 0.20 1 calc PR A 2
H7A2 H 0.6858 0.8621 0.8965 0.095 Uiso 0.20 1 calc PR A 2
H7A3 H 0.7652 0.8905 0.8353 0.095 Uiso 0.20 1 calc PR A 2
C8 C 0.5749(2) 0.6052(2) 0.8257(4) 0.0453(9) Uani 1 1 d . A .
C9 C 0.5494(2) 0.6212(2) 0.9468(3) 0.0439(8) Uani 1 1 d . A .
H9 H 0.5834 0.6201 1.0088 0.053 Uiso 1 1 calc R . .
C10 C 0.4685(2) 0.5612(2) 0.9809(3) 0.0483(9) Uani 1 1 d . . .
C11 C 0.4148(3) 0.5804(3) 1.0070(4) 0.0680(12) Uani 1 1 d . . .
H11 H 0.4266 0.6307 0.9990 0.082 Uiso 1 1 calc R . .
C12 C 0.3419(3) 0.5254(4) 1.0460(5) 0.0916(17) Uani 1 1 d . . .
H12 H 0.3062 0.5396 1.0657 0.110 Uiso 1 1 calc R . .
C13 C 0.3237(4) 0.4510(4) 1.0549(6) 0.102(2) Uani 1 1 d . . .
H13 H 0.2754 0.4142 1.0803 0.123 Uiso 1 1 calc R . .
C14 C 0.3757(4) 0.4312(3) 1.0269(6) 0.101(2) Uani 1 1 d . . .
H14 H 0.3628 0.3804 1.0324 0.121 Uiso 1 1 calc R . .
C15 C 0.4490(3) 0.4854(3) 0.9896(5) 0.0763(14) Uani 1 1 d . . .
H15 H 0.4845 0.4706 0.9708 0.092 Uiso 1 1 calc R . .
C16 C 0.9324(8) 0.8457(9) 0.7156(14) 0.160(5) Uani 0.67 1 d P . .
H16A H 0.8781 0.8220 0.7072 0.240 Uiso 0.67 1 calc PR . .
H16B H 0.9444 0.8338 0.7934 0.240 Uiso 0.67 1 calc PR . .
H16C H 0.9522 0.8272 0.6539 0.240 Uiso 0.67 1 calc PR . .
C17 C 0.9656(14) 0.9262(12) 0.704(2) 0.182(8) Uani 0.67 1 d P . .
N1 N 0.54347(17) 0.81261(17) 0.7267(3) 0.0469(7) Uani 1 1 d . . .
N2 N 0.67944(18) 0.82008(19) 0.7366(3) 0.0505(8) Uani 1 1 d . . .
O1 O 0.46219(13) 0.65622(13) 0.7253(2) 0.0454(6) Uani 1 1 d . . .
O2 O 0.59611(15) 0.65470(16) 0.7427(2) 0.0457(6) Uani 1 1 d . . .
O3 O 0.5768(2) 0.54503(17) 0.8161(3) 0.0735(9) Uani 1 1 d . . .
O4 O 0.55873(14) 0.69500(14) 0.9474(2) 0.0465(6) Uani 1 1 d D . .
O5 O 1.0347(14) 0.9645(14) 0.7116(17) 0.124(5) Uani 0.33 1 d P . .
Cu1 Cu 0.56712(2) 0.73314(2) 0.74874(5) 0.04029(12) Uani 1 1 d . A .
H1O H 0.5841(19) 0.713(2) 1.009(2) 0.049(11) Uiso 1 1 d D . .

loop_
_atom_site_aniso_label
_atom_site_aniso_U_11
_atom_site_aniso_U_22
_atom_site_aniso_U_33
_atom_site_aniso_U_23
_atom_site_aniso_U_13
_atom_site_aniso_U_12
C1 0.0305(17) 0.0342(17) 0.0420(18) -0.0013(13) -0.0003(13) 0.0170(14)
C2 0.0310(17) 0.0293(16) 0.0475(18) 0.0002(13) 0.0010(14) 0.0146(14)
C3 0.035(2) 0.0283(18) 0.060(2) 0.0044(16) 0.0050(16) 0.0148(15)
C4 0.034(2) 0.033(2) 0.139(5) 0.013(2) 0.005(2) 0.0085(18)
C5 0.035(3) 0.045(3) 0.125(6) -0.008(3) -0.002(3) 0.002(2)
C6 0.060(6) 0.100(6) 0.077(5) 0.012(4) 0.023(4) 0.016(5)
C7 0.039(3) 0.077(5) 0.111(6) 0.024(5) -0.013(3) 0.014(3)
C4A 0.034(2) 0.033(2) 0.139(5) 0.013(2) 0.005(2) 0.0085(18)
C5A 0.030(8) 0.026(8) 0.046(10) 0.010(7) -0.006(7) 0.010(7)
C6A 0.037(18) 0.16(5) 0.14(4) -0.04(3) 0.05(2) 0.02(2)
C7A 0.054(15) 0.048(14) 0.074(16) 0.022(12) -0.011(11) 0.015(11)
C8 0.0330(19) 0.041(2) 0.063(2) -0.0023(18) 0.0026(17) 0.0196(17)
C9 0.0399(19) 0.0399(19) 0.053(2) 0.0021(15) -0.0025(15) 0.0206(16)
C10 0.044(2) 0.046(2) 0.0428(19) 0.0003(16) -0.0022(16) 0.0135(17)
C11 0.056(3) 0.073(3) 0.071(3) 0.017(2) 0.008(2) 0.029(2)
C12 0.055(3) 0.123(5) 0.088(4) 0.015(4) 0.013(3) 0.038(4)
C13 0.057(4) 0.105(5) 0.092(5) 0.016(4) 0.009(3) 0.001(4)
C14 0.098(5) 0.057(3) 0.102(4) 0.015(3) 0.014(4) 0.005(3)
C15 0.076(3) 0.042(2) 0.094(4) 0.010(2) 0.011(3) 0.017(2)
C16 0.124(11) 0.139(13) 0.215(15) -0.033(11) 0.017(10) 0.064(10)
C17 0.134(16) 0.163(18) 0.23(2) -0.062(15) -0.006(14) 0.063(17)
N1 0.0322(16) 0.0307(16) 0.071(2) 0.0049(14) 0.0039(14) 0.0104(13)
N2 0.0339(17) 0.0418(18) 0.070(2) 0.0090(14) 0.0081(15) 0.0147(14)
O1 0.0305(13) 0.0320(13) 0.0719(16) -0.0030(11) 0.0014(11) 0.0142(11)
O2 0.0405(15) 0.0453(15) 0.0564(16) 0.0023(12) 0.0066(11) 0.0251(12)
O3 0.102(3) 0.0517(18) 0.085(2) 0.0136(15) 0.0350(18) 0.0516(18)
O4 0.0481(15) 0.0358(13) 0.0512(15) -0.0048(11) -0.0054(12) 0.0175(12)
O5 0.115(14) 0.110(14) 0.146(14) 0.006(11) -0.007(11) 0.055(11)
Cu1 0.0297(2) 0.0343(2) 0.0557(2) 0.0026(2) 0.0021(2) 0.0151(2)

loop_
_atom_type_symbol
_atom_type_description
_atom_type_scat_dispersion_real
_atom_type_scat_dispersion_imag
_atom_type_scat_source
C C 0.0033 0.0016 'International Tables Vol C Tables 4.2.6.8 and 6.1.1.4'
H H 0.0000 0.0000 'International Tables Vol C Tables 4.2.6.8 and 6.1.1.4'
N N 0.0061 0.0033 'International Tables Vol C Tables 4.2.6.8 and 6.1.1.4'
O O 0.0106 0.0060 'International Tables Vol C Tables 4.2.6.8 and 6.1.1.4'
Cu Cu 0.3201 1.2651 'International Tables Vol C Tables 4.2.6.8 and 6.1.1.4'

loop_
_geom_angle_atom_site_label_1
_geom_angle_atom_site_label_2
_geom_angle_atom_site_label_3
_geom_angle
_geom_angle_site_symmetry_1
_geom_angle_site_symmetry_3
O1 C1 C2 122.4(3) . .
O1 C1 C2 118.1(3) . 3_565
C2 C1 C2 119.4(3) . 3_565
C3 C2 C1 122.3(3) . .
C3 C2 C1 117.1(3) . 2_665
C1 C2 C1 120.6(3) . 2_665
N1 C3 C2 126.8(3) . .
N1 C3 H3 116.6 . .
C2 C3 H3 116.6 . .
N1 C4 C5 108.2(4) . .
N1 C4 H4A 110.0 . .
C5 C4 H4A 110.0 . .
N1 C4 H4B 110.0 . .
C5 C4 H4B 110.0 . .
H4A C4 H4B 108.4 . .
C4 C5 N2 111.7(5) . .
C4 C5 H5A 109.3 . .
N2 C5 H5A 109.3 . .
C4 C5 H5B 109.3 . .
N2 C5 H5B 109.3 . .
H5A C5 H5B 107.9 . .
N2 C6 H6A 109.5 . .
N2 C6 H6B 109.5 . .
H6A C6 H6B 109.5 . .
N2 C6 H6C 109.5 . .
H6A C6 H6C 109.5 . .
H6B C6 H6C 109.5 . .
N2 C7 H7A 109.5 . .
N2 C7 H7B 109.5 . .
H7A C7 H7B 109.5 . .
N2 C7 H7C 109.5 . .
H7A C7 H7C 109.5 . .
H7B C7 H7C 109.5 . .
N2 C5A H5A1 109.6 . .
N2 C5A H5A2 109.6 . .
H5A1 C5A H5A2 108.1 . .
N2 C6A H6A1 109.5 . .
N2 C6A H6A2 109.5 . .
H6A1 C6A H6A2 109.5 . .
N2 C6A H6A3 109.5 . .
H6A1 C6A H6A3 109.5 . .
H6A2 C6A H6A3 109.5 . .
N2 C7A H7A1 109.5 . .
N2 C7A H7A2 109.5 . .
H7A1 C7A H7A2 109.5 . .
N2 C7A H7A3 109.5 . .
H7A1 C7A H7A3 109.5 . .
H7A2 C7A H7A3 109.5 . .
O3 C8 O2 123.3(4) . .
O3 C8 C9 117.5(3) . .
O2 C8 C9 119.1(3) . .
O4 C9 C10 111.4(3) . .
O4 C9 C8 110.4(3) . .
C10 C9 C8 113.1(3) . .
O4 C9 H9 107.2 . .
C10 C9 H9 107.2 . .
C8 C9 H9 107.2 . .
C11 C10 C15 118.5(4) . .
C11 C10 C9 121.5(4) . .
C15 C10 C9 120.0(4) . .
C10 C11 C12 121.1(5) . .
C10 C11 H11 119.5 . .
C12 C11 H11 119.5 . .
C13 C12 C11 119.7(6) . .
C13 C12 H12 120.2 . .
C11 C12 H12 120.2 . .
C14 C13 C12 119.7(6) . .
C14 C13 H13 120.2 . .
C12 C13 H13 120.2 . .
C13 C14 C15 121.4(6) . .
C13 C14 H14 119.3 . .
C15 C14 H14 119.3 . .
C10 C15 C14 119.6(6) . .
C10 C15 H15 120.2 . .
C14 C15 H15 120.2 . .
C17 C16 H16A 109.5 . .
C17 C16 H16B 109.5 . .
H16A C16 H16B 109.5 . .
C17 C16 H16C 109.5 . .
H16A C16 H16C 109.5 . .
H16B C16 H16C 109.5 . .
O5 C17 O5 115(2) . 3_675
O5 C17 C16 117(3) . .
O5 C17 C16 127(2) 3_675 .
C3 N1 C4 119.2(3) . .
C3 N1 Cu1 126.0(3) . .
C4 N1 Cu1 114.7(3) . .
C7A N2 C6 134.7(12) . .
C7A N2 C5 69.5(12) . .
C6 N2 C5 115.0(6) . .
C7A N2 C7 38.5(11) . .
C6 N2 C7 109.5(6) . .
C5 N2 C7 107.0(5) . .
C7A N2 C5A 111.2(13) . .
C6 N2 C5A 72.9(9) . .
C5 N2 C5A 45.6(7) . .
C7 N2 C5A 140.6(7) . .
C7A N2 C6A 110(2) . .
C6 N2 C6A 35.8(19) . .
C5 N2 C6A 140(2) . .
C7 N2 C6A 76(2) . .
C5A N2 C6A 107(2) . .
C7A N2 Cu1 114.3(11) . .
C6 N2 Cu1 108.4(5) . .
C5 N2 Cu1 103.0(3) . .
C7 N2 Cu1 113.9(3) . .
C5A N2 Cu1 101.4(6) . .
C6A N2 Cu1 112.5(17) . .
C1 O1 Cu1 129.4(2) . .
C8 O2 Cu1 119.9(2) . .
C9 O4 Cu1 107.4(2) . .
C9 O4 H1O 102(3) . .
Cu1 O4 H1O 136(3) . .
C17 O5 C17 125(2) . 2_765
N1 Cu1 O1 91.38(11) . .
N1 Cu1 O2 170.37(13) . .
O1 Cu1 O2 89.80(11) . .
N1 Cu1 N2 84.66(13) . .
O1 Cu1 N2 168.24(13) . .
O2 Cu1 N2 92.31(12) . .
N1 Cu1 O4 113.31(12) . .
O1 Cu1 O4 89.48(10) . .
O2 Cu1 O4 76.26(10) . .
N2 Cu1 O4 102.26(11) . .

loop_
_geom_bond_atom_site_label_1
_geom_bond_atom_site_label_2
_geom_bond_distance
_geom_bond_site_symmetry_2
C1 O1 1.290(4) .
C1 C2 1.422(5) .
C1 C2 1.441(5) 3_565
C2 C3 1.416(5) .
C2 C1 1.441(5) 2_665
C3 N1 1.293(5) .
C3 H3 0.9300 .
C4 N1 1.461(5) .
C4 C5 1.477(8) .
C4 H4A 0.9700 .
C4 H4B 0.9700 .
C5 N2 1.478(7) .
C5 H5A 0.9700 .
C5 H5B 0.9700 .
C6 N2 1.417(10) .
C6 H6A 0.9600 .
C6 H6B 0.9600 .
C6 H6C 0.9600 .
C7 N2 1.499(7) .
C7 H7A 0.9600 .
C7 H7B 0.9600 .
C7 H7C 0.9600 .
C5A N2 1.550(16) .
C5A H5A1 0.9700 .
C5A H5A2 0.9700 .
C6A N2 1.58(4) .
C6A H6A1 0.9600 .
C6A H6A2 0.9600 .
C6A H6A3 0.9600 .
C7A N2 1.40(3) .
C7A H7A1 0.9600 .
C7A H7A2 0.9600 .
C7A H7A3 0.9600 .
C8 O3 1.244(4) .
C8 O2 1.268(4) .
C8 C9 1.531(5) .
C9 O4 1.412(4) .
C9 C10 1.522(5) .
C9 H9 0.9800 .
C10 C11 1.359(6) .
C10 C15 1.386(6) .
C11 C12 1.401(7) .
C11 H11 0.9300 .
C12 C13 1.366(10) .
C12 H12 0.9300 .
C13 C14 1.339(10) .
C13 H13 0.9300 .
C14 C15 1.397(8) .
C14 H14 0.9300 .
C15 H15 0.9300 .
C16 C17 1.43(2) .
C16 H16A 0.9600 .
C16 H16B 0.9600 .
C16 H16C 0.9600 .
C17 O5 1.22(2) .
C17 O5 1.32(2) 3_675
N1 Cu1 1.913(3) .
N2 Cu1 2.073(3) .
O1 Cu1 1.926(2) .
O2 Cu1 1.953(3) .
O4 Cu1 2.314(3) .
O4 H1O 0.819(5) .
O5 C17 1.32(2) 2_765
